data_7718102
loop_
_publ_author_name
'Sun, Jiangtian'
'Sun, Jingwen'
'Jolly, Brandon J.'
'Riu, Martin-Louis Y.'
'Kerr, Tyler A.'
'Lai, Yi-An'
'Pung, Michael J.'
'Liu, Chong'
'Nava, Matthew'

_publ_section_title
;
 Synthesis of [Os(bpy)2(py)(OH2)](PF6)x substituted pyridine complexes;
 characterization of a singly bridged H3O2&#x2212; ligand
;
_journal_issue 12
_journal_name_full 'Dalton Transactions'
_journal_page_first 5109
_journal_page_last 5118
_journal_paper_doi 10.1039/D5DT00419E
_journal_volume 54
_journal_year 2025
_chemical_formula_sum 'C4.51 H5.43 Cl0.1 F1.23 N0.77 O0.41 Os0.15 P0.21'
_chemical_formula_weight 139.66
_space_group_crystal_system monoclinic
_space_group_IT_number 14
_space_group_name_Hall '-P 2ybc'
_space_group_name_H-M_alt 'P 1 21/c 1'
_atom_sites_solution_hydrogens mixed
_atom_sites_solution_primary direct
_audit_creation_method
;FinalCif V136 by Daniel Kratzert, Freiburg 2024, 
https://dkratzert.de/finalcif.html
;
_audit_update_record
;
2024-06-07 deposited with the CCDC.	2025-02-21 downloaded from the CCDC.
;
_cell_angle_alpha 90
_cell_angle_beta 102.552(2)
_cell_angle_gamma 90
_cell_formula_units_Z 26
_cell_length_a 17.1152(10)
_cell_length_b 8.7658(5)
_cell_length_c 22.3304(14)
_cell_measurement_reflns_used 9878
_cell_measurement_temperature 100(2)
_cell_measurement_theta_max 30.0845
_cell_measurement_theta_min 2.873
_cell_volume 3270.1(3)
_computing_cell_refinement 'SAINT V8.40B'
_computing_data_collection 'Bruker BIS V6.2.12/2019-08-12'
_computing_data_reduction 'SAINT V8.40B'
_computing_structure_refinement 'SHELXL-2018/3 (Sheldrick, 2018)'
_computing_structure_solution 'SHELXT 2018/2 (Sheldrick, 2018)'
_diffrn_ambient_temperature 100(2)
_diffrn_detector 'Bruker Photon III Area Detector'
_diffrn_detector_area_resol_mean 7.407
_diffrn_detector_type 'CPAD Area Detector'
_diffrn_measured_fraction_theta_full 0.996
_diffrn_measured_fraction_theta_max 0.919
_diffrn_measurement_device 'Fixed Chi Three-Circle Diffractometer'
_diffrn_measurement_device_type 'Bruker D8 Venture'
_diffrn_measurement_method '\w and \f scans'
_diffrn_radiation_monochromator 'Double Bounce Multilayer Mirrors'
_diffrn_radiation_probe x-ray
_diffrn_radiation_type MoK\a
_diffrn_radiation_wavelength 0.71073
_diffrn_reflns_av_R_equivalents 0.0652
_diffrn_reflns_av_unetI/netI 0.0470
_diffrn_reflns_Laue_measured_fraction_full 0.996
_diffrn_reflns_Laue_measured_fraction_max 0.919
_diffrn_reflns_limit_h_max 21
_diffrn_reflns_limit_h_min -21
_diffrn_reflns_limit_k_max 12
_diffrn_reflns_limit_k_min -12
_diffrn_reflns_limit_l_max 31
_diffrn_reflns_limit_l_min -30
_diffrn_reflns_number 63243
_diffrn_reflns_point_group_measured_fraction_full 0.996
_diffrn_reflns_point_group_measured_fraction_max 0.919
_diffrn_reflns_theta_full 25.242
_diffrn_reflns_theta_max 30.590
_diffrn_reflns_theta_min 2.731
_diffrn_source 'Micro Focus Rotating Anode'
_diffrn_source_current 50.0
_diffrn_source_type 'Bruker TXS'
_diffrn_source_voltage 50.0
_exptl_absorpt_coefficient_mu 4.104
_exptl_absorpt_correction_T_max 0.7461
_exptl_absorpt_correction_T_min 0.6294
_exptl_absorpt_correction_type multi-scan
_exptl_absorpt_process_details
;SADABS-2016/2 - Bruker AXS area detector scaling and absorption correction: 
Krause, L., Herbst-Irmer, R., Sheldrick G.M. & Stalke D., J. Appl. Cryst. 48 
(2015) 3-10
;
_exptl_crystal_colour red
_exptl_crystal_density_diffrn 1.844
_exptl_crystal_description plate
_exptl_crystal_F_000 1788
_exptl_crystal_recrystallization_method 'Ethanol - Diethyl Ether Layering'
_exptl_crystal_size_max 0.05
_exptl_crystal_size_mid 0.05
_exptl_crystal_size_min 0.01
_refine_diff_density_max 1.315
_refine_diff_density_min -1.454
_refine_diff_density_rms 0.148
_refine_ls_extinction_method none
_refine_ls_goodness_of_fit_ref 1.080
_refine_ls_hydrogen_treatment mixed
_refine_ls_matrix_type full
_refine_ls_number_parameters 531
_refine_ls_number_reflns 9264
_refine_ls_number_restraints 32
_refine_ls_restrained_S_all 1.195
_refine_ls_R_factor_all 0.0549
_refine_ls_R_factor_gt 0.0334
_refine_ls_shift/su_max 0.005
_refine_ls_shift/su_mean 0.000
_refine_ls_structure_factor_coef Fsqd
_refine_ls_weighting_details 'w=1/[\s^2^(Fo^2^)+(0.0001P)^2^+10.4464P] where P=(Fo^2^+2Fc^2^)/3'
_refine_ls_weighting_scheme calc
_refine_ls_wR_factor_gt 0.0562
_refine_ls_wR_factor_ref 0.0628
_reflns_Friedel_coverage 0.000
_reflns_number_gt 7227
_reflns_number_total 9264
_reflns_threshold_expression 'I > 2\s(I)'
_cod_data_source_file d5dt00419e2.cif
_cod_data_source_block nava2409
_cod_depositor_comments
;
The following automatic conversions were performed:

data item '_diffrn_radiation_probe' value 'X-ray' was changed to
'x-ray' in accordance with the
/home/data/users/saulius/crontab/automatic-downloads/rss-feeds/RSC/lib/dictionaries/cif_core.dic
dictionary named 'cif_core.dic' version 2.4.2 last updated on
2011-04-26.

Automatic conversion script
Id: cif_fix_values 8170 2020-07-09 18:12:32Z antanas 

 Adding full bibliography for 7718102--7718103.cif.
;
_cod_original_sg_symbol_H-M 'P 21/c'
_cod_original_formula_sum 'C4.51 H5.43 Cl0.10 F1.23 N0.77 O0.41 Os0.15 P0.21'
_cod_database_code 7718102
_shelx_shelxl_version_number 2018/3
_shelx_space_group_comment
;
The symmetry employed for this shelxl refinement is uniquely defined
by the following loop, which should always be used as a source of
symmetry information in preference to the above space-group names.
They are only intended as comments.
;

loop_
_space_group_symop_operation_xyz
'x, y, z'
'-x, y+1/2, -z+1/2'
'-x, -y, -z'
'x, -y-1/2, z-1/2'

loop_
_atom_site_label
_atom_site_type_symbol
_atom_site_fract_x
_atom_site_fract_y
_atom_site_fract_z
_atom_site_U_iso_or_equiv
_atom_site_adp_type
_atom_site_occupancy
_atom_site_site_symmetry_order
_atom_site_calc_flag
_atom_site_refinement_flags_posn
_atom_site_refinement_flags_adp
_atom_site_refinement_flags_occupancy
_atom_site_disorder_assembly
_atom_site_disorder_group
P1 P 0.57175(6) 0.19277(11) 0.63130(4) 0.02067(19) Uani 1 1 d D . . . .
F1 F 0.61537(14) 0.0310(2) 0.64565(10) 0.0269(5) Uani 1 1 d D . . . .
F2 F 0.65008(14) 0.2595(3) 0.61187(12) 0.0371(6) Uani 1 1 d D . . . .
F3 F 0.53708(13) 0.1414(3) 0.56178(9) 0.0298(5) Uani 1 1 d D . . . .
F4 F 0.52887(14) 0.3561(2) 0.61752(11) 0.0342(6) Uani 1 1 d D . . . .
F5 F 0.49350(13) 0.1271(3) 0.65031(10) 0.0281(5) Uani 1 1 d D . . . .
F6 F 0.60672(14) 0.2442(3) 0.70110(10) 0.0307(5) Uani 1 1 d D . . . .
Cl1 Cl -0.07132(12) -0.2344(2) 0.55095(7) 0.0308(4) Uani 0.665(3) 1 d . . P A 1
C29 C -0.1889(5) -0.2993(9) 0.6689(4) 0.048(2) Uani 0.665(3) 1 d D . P A 1
H29A H -0.169136 -0.219774 0.646626 0.073 Uiso 0.665(3) 1 calc R U P A 1
H29B H -0.152549 -0.313782 0.707808 0.073 Uiso 0.665(3) 1 calc R U P A 1
H29C H -0.240595 -0.271333 0.675477 0.073 Uiso 0.665(3) 1 calc R U P A 1
C30 C -0.1956(4) -0.4433(8) 0.6332(3) 0.0413(17) Uani 0.665(3) 1 d D . P A 1
H30A H -0.222597 -0.519108 0.653006 0.050 Uiso 0.665(3) 1 calc R U P A 1
H30B H -0.228116 -0.425153 0.592504 0.050 Uiso 0.665(3) 1 calc R U P A 1
O3 O -0.1201(3) -0.5017(6) 0.6277(3) 0.0440(13) Uani 0.665(3) 1 d D . P A 1
H3A H -0.097(4) -0.437(10) 0.606(5) 0.066 Uiso 0.665(3) 1 calc R U P A 1
P2 P -0.1182(2) -0.3050(4) 0.61639(15) 0.0313(10) Uani 0.335(3) 1 d D . P A 2
F7 F -0.1091(7) -0.1893(14) 0.5636(5) 0.078(4) Uani 0.335(3) 1 d D . P A 2
F8 F -0.1800(6) -0.1925(11) 0.6355(5) 0.066(3) Uani 0.335(3) 1 d D . P A 2
F9 F -0.1909(4) -0.3833(9) 0.5686(3) 0.0382(19) Uani 0.335(3) 1 d D . P A 2
F10 F -0.1265(5) -0.4233(11) 0.6677(4) 0.053(3) Uani 0.335(3) 1 d D . P A 2
F11 F -0.0443(5) -0.2271(9) 0.6616(4) 0.055(3) Uani 0.335(3) 1 d D . P A 2
F12 F -0.0554(5) -0.4148(11) 0.5949(4) 0.055(3) Uani 0.335(3) 1 d D . P A 2
Os1 Os 0.25679(2) 0.37790(2) 0.61945(2) 0.01606(4) Uani 1 1 d . . . . .
O1 O 0.15924(16) 0.4449(3) 0.54772(12) 0.0264(6) Uani 1 1 d . . . . .
H1A H 0.152442 0.380858 0.512745 0.09(2) Uiso 1 1 d R . . . .
H1B H 0.144488 0.548608 0.537961 0.08(2) Uiso 1 1 d R . . . .
N1 N 0.34025(17) 0.2989(3) 0.69044(13) 0.0163(6) Uani 1 1 d . . . . .
N2 N 0.20514(18) 0.1773(3) 0.63735(14) 0.0197(6) Uani 1 1 d . . . . .
N3 N 0.31186(18) 0.3044(3) 0.55169(13) 0.0175(6) Uani 1 1 d . . . . .
N4 N 0.31677(18) 0.5716(3) 0.60203(13) 0.0178(6) Uani 1 1 d . . . . .
N5 N 0.19507(17) 0.4712(3) 0.68300(14) 0.0178(6) Uani 1 1 d . . . . .
C1 C 0.4106(2) 0.3662(4) 0.71495(16) 0.0220(7) Uani 1 1 d . . . . .
H1 H 0.424704 0.452838 0.695761 0.026 Uiso 1 1 calc R U . . .
C2 C 0.4627(2) 0.3144(4) 0.76666(17) 0.0231(8) Uani 1 1 d . . . . .
H2 H 0.510289 0.365949 0.782188 0.028 Uiso 1 1 calc R U . . .
C3 C 0.4431(2) 0.1846(4) 0.79513(17) 0.0251(8) Uani 1 1 d . . . . .
H3 H 0.477362 0.147181 0.830181 0.030 Uiso 1 1 calc R U . . .
C4 C 0.3721(2) 0.1112(5) 0.77090(17) 0.0276(8) Uani 1 1 d . . . . .
H4 H 0.358057 0.023306 0.789401 0.033 Uiso 1 1 calc R U . . .
C5 C 0.3214(2) 0.1695(4) 0.71856(17) 0.0210(7) Uani 1 1 d . . . . .
C6 C 0.2446(2) 0.1007(4) 0.68851(17) 0.0219(8) Uani 1 1 d . . . . .
C7 C 0.2133(3) -0.0307(5) 0.70866(19) 0.0329(10) Uani 1 1 d . . . . .
H7 H 0.241056 -0.081548 0.743368 0.040 Uiso 1 1 calc R U . . .
C8 C 0.1408(3) -0.0853(5) 0.6769(2) 0.0329(10) Uani 1 1 d . . . . .
H8 H 0.118493 -0.171907 0.690443 0.039 Uiso 1 1 calc R U . . .
C9 C 0.1016(2) -0.0107(4) 0.62489(18) 0.0265(8) Uani 1 1 d . . . . .
H9 H 0.052929 -0.047105 0.602476 0.032 Uiso 1 1 calc R U . . .
C10 C 0.1354(2) 0.1186(4) 0.60648(17) 0.0240(7) Uani 1 1 d . . . . .
H10 H 0.108797 0.167718 0.570979 0.029 Uiso 1 1 calc R U . . .
C11 C 0.3035(2) 0.1642(4) 0.52618(17) 0.0223(8) Uani 1 1 d . . . . .
H11 H 0.274818 0.091098 0.542627 0.027 Uiso 1 1 calc R U . . .
C12 C 0.3357(2) 0.1242(5) 0.47678(16) 0.0233(7) Uani 1 1 d . . . . .
H12 H 0.329085 0.026041 0.460655 0.028 Uiso 1 1 calc R U . . .
C13 C 0.3778(2) 0.2327(4) 0.45164(17) 0.0242(8) Uani 1 1 d . . . . .
H13 H 0.399905 0.208528 0.418281 0.029 Uiso 1 1 calc R U . . .
C14 C 0.3867(2) 0.3776(5) 0.47677(16) 0.0216(7) Uani 1 1 d . . . . .
H14 H 0.414464 0.452245 0.460263 0.026 Uiso 1 1 calc R U . . .
C15 C 0.3536(2) 0.4107(4) 0.52723(16) 0.0176(7) Uani 1 1 d . . . . .
C16 C 0.3588(2) 0.5593(4) 0.55676(15) 0.0173(7) Uani 1 1 d . . . . .
C17 C 0.4036(2) 0.6801(4) 0.54176(17) 0.0210(7) Uani 1 1 d . . . . .
H17 H 0.431923 0.668703 0.510935 0.025 Uiso 1 1 calc R U . . .
C18 C 0.4059(2) 0.8173(4) 0.57269(17) 0.0215(8) Uani 1 1 d . . . . .
H18 H 0.435917 0.898767 0.563326 0.026 Uiso 1 1 calc R U . . .
C19 C 0.3623(2) 0.8302(4) 0.61806(17) 0.0212(8) Uani 1 1 d . . . . .
H19 H 0.362468 0.921176 0.639503 0.025 Uiso 1 1 calc R U . . .
C20 C 0.3187(2) 0.7076(4) 0.63112(17) 0.0208(7) Uani 1 1 d . . . . .
H20 H 0.289253 0.718492 0.661286 0.025 Uiso 1 1 calc R U . . .
C21 C 0.1146(2) 0.4657(4) 0.67171(18) 0.0223(8) Uani 1 1 d . . . . .
H21 H 0.087257 0.425712 0.634452 0.027 Uiso 1 1 calc R U . . .
C22 C 0.0707(2) 0.5167(4) 0.71298(18) 0.0243(8) Uani 1 1 d . . . . .
H22 H 0.015127 0.509252 0.703372 0.029 Uiso 1 1 calc R U . . .
C23 C 0.1093(2) 0.5789(4) 0.76860(18) 0.0244(8) Uani 1 1 d . . . . .
C24 C 0.0633(3) 0.6368(6) 0.8144(2) 0.0370(10) Uani 1 1 d . . . . .
H24A H 0.085268 0.732570 0.830830 0.055 Uiso 1 1 calc R U . . .
H24B H 0.067082 0.564155 0.847107 0.055 Uiso 1 1 calc R U . . .
H24C H 0.008081 0.650391 0.794451 0.055 Uiso 1 1 calc R U . . .
C25 C 0.1920(2) 0.5848(4) 0.78021(16) 0.0213(8) Uani 1 1 d . . . . .
H25 H 0.220353 0.625515 0.817015 0.026 Uiso 1 1 calc R U . . .
C26 C 0.2328(2) 0.5308(4) 0.73765(16) 0.0194(7) Uani 1 1 d . . . . .
H26 H 0.288423 0.535492 0.746822 0.023 Uiso 1 1 calc R U . . .
C27 C -0.1866(5) -0.8006(9) 0.5295(4) 0.0433(19) Uani 0.718(8) 1 d D . P B 1
H27A H -0.222872 -0.824632 0.491499 0.065 Uiso 0.718(8) 1 calc R U P B 1
H27B H -0.199651 -0.702111 0.543467 0.065 Uiso 0.718(8) 1 calc R U P B 1
H27C H -0.191157 -0.876181 0.559680 0.065 Uiso 0.718(8) 1 calc R U P B 1
C28 C -0.1026(6) -0.7986(10) 0.5201(4) 0.040(2) Uani 0.718(8) 1 d D . P B 1
H28A H -0.066988 -0.755935 0.555931 0.048 Uiso 0.718(8) 1 calc R U P B 1
H28B H -0.085257 -0.901964 0.514412 0.048 Uiso 0.718(8) 1 calc R U P B 1
O2 O -0.0991(3) -0.7082(5) 0.46681(19) 0.0362(13) Uani 0.718(8) 1 d D . P B 1
H2A H -0.0427(16) -0.685(9) 0.476(4) 0.12(3) Uiso 1 1 d D . . C 1
C27A C -0.0611(14) -0.799(3) 0.5164(13) 0.059(8) Uani 0.282(8) 1 d D . P B 2
H27D H -0.035254 -0.896332 0.517998 0.089 Uiso 0.282(8) 1 calc R U P B 2
H27E H -0.039386 -0.743023 0.553327 0.089 Uiso 0.282(8) 1 calc R U P B 2
H27F H -0.052097 -0.742536 0.481653 0.089 Uiso 0.282(8) 1 calc R U P B 2
C28A C -0.1500(13) -0.821(2) 0.5107(12) 0.045(6) Uani 0.282(8) 1 d D . P B 2
H28C H -0.173129 -0.864717 0.470848 0.054 Uiso 0.282(8) 1 calc R U P B 2
H28D H -0.158689 -0.892512 0.541844 0.054 Uiso 0.282(8) 1 calc R U P B 2
O2A O -0.1895(7) -0.6780(12) 0.5177(5) 0.036(3) Uani 0.282(8) 1 d D . P B 2
H2B H -0.200(10) -0.672(9) 0.559(3) 0.054 Uiso 0.282(8) 1 calc DR U P B 2

loop_
_atom_site_aniso_label
_atom_site_aniso_U_11
_atom_site_aniso_U_22
_atom_site_aniso_U_33
_atom_site_aniso_U_23
_atom_site_aniso_U_13
_atom_site_aniso_U_12
P1 0.0237(5) 0.0168(4) 0.0221(5) 0.0015(4) 0.0062(4) -0.0004(4)
F1 0.0354(14) 0.0183(11) 0.0272(12) -0.0005(9) 0.0072(10) 0.0085(9)
F2 0.0284(14) 0.0399(15) 0.0441(15) 0.0104(12) 0.0106(11) -0.0080(11)
F3 0.0349(13) 0.0349(13) 0.0199(10) 0.0015(10) 0.0067(9) -0.0017(10)
F4 0.0335(14) 0.0178(12) 0.0484(15) 0.0036(11) 0.0027(11) 0.0036(9)
F5 0.0308(12) 0.0258(11) 0.0316(12) -0.0032(11) 0.0151(9) -0.0049(10)
F6 0.0405(14) 0.0240(12) 0.0249(12) -0.0059(10) 0.0015(10) -0.0002(10)
Cl1 0.0302(10) 0.0376(10) 0.0229(7) 0.0006(7) 0.0020(6) -0.0109(7)
C29 0.060(5) 0.049(5) 0.043(4) -0.012(4) 0.026(4) -0.015(4)
C30 0.038(4) 0.049(4) 0.040(4) -0.002(3) 0.014(3) -0.005(3)
O3 0.049(3) 0.036(3) 0.049(3) 0.014(3) 0.013(3) 0.007(2)
P2 0.032(2) 0.0272(18) 0.0308(18) -0.0049(14) -0.0004(13) 0.0042(13)
F7 0.065(9) 0.075(8) 0.088(9) 0.035(7) 0.003(7) -0.002(6)
F8 0.053(6) 0.065(7) 0.073(7) -0.041(6) -0.005(5) 0.022(5)
F9 0.033(4) 0.045(4) 0.031(4) -0.014(4) -0.004(3) 0.010(4)
F10 0.044(6) 0.073(7) 0.040(5) 0.006(5) 0.006(4) -0.013(4)
F11 0.051(6) 0.033(4) 0.069(6) -0.013(4) -0.010(4) -0.004(4)
F12 0.036(5) 0.081(7) 0.043(5) -0.010(5) 0.001(4) 0.014(5)
Os1 0.01896(7) 0.01445(6) 0.01475(6) 0.00029(6) 0.00359(4) 0.00058(6)
O1 0.0293(16) 0.0250(14) 0.0222(14) 0.0015(12) 0.0000(11) 0.0029(11)
N1 0.0186(16) 0.0175(15) 0.0129(13) -0.0005(11) 0.0038(11) 0.0022(11)
N2 0.0238(17) 0.0145(14) 0.0216(15) 0.0005(12) 0.0064(12) 0.0042(11)
N3 0.0194(16) 0.0182(15) 0.0153(14) 0.0018(12) 0.0045(11) 0.0024(11)
N4 0.0200(16) 0.0172(14) 0.0161(14) 0.0009(12) 0.0040(11) 0.0006(11)
N5 0.0185(16) 0.0147(14) 0.0221(15) 0.0014(12) 0.0081(12) 0.0016(11)
C1 0.0247(19) 0.0218(18) 0.0206(17) -0.0023(16) 0.0071(14) 0.0017(15)
C2 0.021(2) 0.0266(19) 0.0216(18) -0.0074(16) 0.0034(14) 0.0026(15)
C3 0.029(2) 0.0237(19) 0.0202(18) -0.0012(16) -0.0010(15) 0.0115(16)
C4 0.038(2) 0.0186(18) 0.0256(19) 0.0021(17) 0.0066(16) 0.0050(17)
C5 0.024(2) 0.0165(17) 0.0225(18) -0.0001(14) 0.0055(14) 0.0033(13)
C6 0.027(2) 0.0143(18) 0.0241(18) -0.0015(15) 0.0051(14) 0.0020(14)
C7 0.047(3) 0.021(2) 0.027(2) 0.0077(17) 0.0009(18) -0.0061(18)
C8 0.043(3) 0.020(2) 0.034(2) 0.0024(17) 0.0069(19) -0.0104(17)
C9 0.026(2) 0.024(2) 0.029(2) -0.0075(17) 0.0057(16) -0.0037(15)
C10 0.027(2) 0.0208(17) 0.0242(18) -0.0028(17) 0.0059(14) 0.0011(16)
C11 0.027(2) 0.0187(18) 0.0218(18) 0.0005(15) 0.0069(15) 0.0016(14)
C12 0.029(2) 0.0205(17) 0.0210(17) -0.0007(17) 0.0068(14) 0.0066(16)
C13 0.025(2) 0.026(2) 0.0233(19) 0.0000(16) 0.0098(15) 0.0043(15)
C14 0.0210(18) 0.0235(17) 0.0222(17) 0.0019(17) 0.0089(13) -0.0001(15)
C15 0.0165(18) 0.0163(17) 0.0190(17) 0.0027(13) 0.0014(13) 0.0025(12)
C16 0.0158(18) 0.0200(17) 0.0157(16) 0.0032(14) 0.0021(13) 0.0037(13)
C17 0.022(2) 0.0200(17) 0.0207(18) 0.0022(15) 0.0039(14) 0.0009(14)
C18 0.022(2) 0.0175(17) 0.0235(19) 0.0051(15) 0.0015(14) -0.0015(14)
C19 0.025(2) 0.0164(17) 0.0215(18) -0.0008(14) 0.0028(14) 0.0004(13)
C20 0.024(2) 0.0186(18) 0.0203(18) 0.0004(15) 0.0058(14) 0.0009(14)
C21 0.023(2) 0.0184(18) 0.0255(19) 0.0001(15) 0.0049(15) -0.0031(14)
C22 0.020(2) 0.0224(19) 0.032(2) 0.0011(16) 0.0090(16) -0.0016(14)
C23 0.027(2) 0.0214(19) 0.028(2) 0.0030(16) 0.0145(16) 0.0012(14)
C24 0.029(2) 0.047(3) 0.039(2) -0.005(2) 0.0177(18) 0.001(2)
C25 0.027(2) 0.0207(19) 0.0172(17) -0.0007(14) 0.0075(14) 0.0011(14)
C26 0.0193(19) 0.0182(17) 0.0207(18) 0.0015(14) 0.0043(14) -0.0004(13)
C27 0.041(5) 0.047(5) 0.038(4) -0.001(3) 0.000(3) -0.006(3)
C28 0.055(8) 0.037(4) 0.029(4) 0.005(3) 0.011(5) 0.010(5)
O2 0.049(3) 0.032(2) 0.028(2) 0.0029(18) 0.010(2) 0.010(2)
C27A 0.07(2) 0.058(14) 0.049(13) -0.001(11) 0.013(15) 0.020(15)
C28A 0.049(18) 0.039(11) 0.049(14) -0.001(9) 0.015(12) 0.002(11)
O2A 0.041(7) 0.020(6) 0.044(7) 0.001(5) 0.004(5) 0.002(4)

loop_
_atom_type_symbol
_atom_type_description
_atom_type_scat_dispersion_real
_atom_type_scat_dispersion_imag
_atom_type_scat_source
C C 0.0033 0.0016 'International Tables Vol C Tables 4.2.6.8 and 6.1.1.4'
H H 0.0000 0.0000 'International Tables Vol C Tables 4.2.6.8 and 6.1.1.4'
F F 0.0171 0.0103 'International Tables Vol C Tables 4.2.6.8 and 6.1.1.4'
N N 0.0061 0.0033 'International Tables Vol C Tables 4.2.6.8 and 6.1.1.4'
O O 0.0106 0.0060 'International Tables Vol C Tables 4.2.6.8 and 6.1.1.4'
Os Os -1.2165 7.6030 'International Tables Vol C Tables 4.2.6.8 and 6.1.1.4'
P P 0.1023 0.0942 'International Tables Vol C Tables 4.2.6.8 and 6.1.1.4'
Cl Cl 0.1484 0.1585 'International Tables Vol C Tables 4.2.6.8 and 6.1.1.4'

loop_
_geom_angle_atom_site_label_1
_geom_angle_atom_site_label_2
_geom_angle_atom_site_label_3
_geom_angle
_geom_angle_site_symmetry_1
_geom_angle_site_symmetry_3
_geom_angle_publ_flag
F5 P1 F3 90.05(12) . . ?
F5 P1 F1 90.52(13) . . ?
F3 P1 F1 90.21(13) . . ?
F5 P1 F2 179.63(16) . . ?
F3 P1 F2 89.75(13) . . ?
F1 P1 F2 89.78(13) . . ?
F5 P1 F6 90.03(12) . . ?
F3 P1 F6 179.90(16) . . ?
F1 P1 F6 89.72(12) . . ?
F2 P1 F6 90.18(14) . . ?
F5 P1 F4 89.86(13) . . ?
F3 P1 F4 90.40(13) . . ?
F1 P1 F4 179.28(15) . . ?
F2 P1 F4 89.83(13) . . ?
F6 P1 F4 89.67(13) . . ?
O3 C30 C29 112.8(6) . . ?
F8 P2 F10 92.4(6) . . ?
F8 P2 F7 88.9(7) . . ?
F10 P2 F7 178.5(7) . . ?
F8 P2 F11 92.7(5) . . ?
F10 P2 F11 90.3(5) . . ?
F7 P2 F11 90.3(6) . . ?
F8 P2 F12 177.8(6) . . ?
F10 P2 F12 89.7(5) . . ?
F7 P2 F12 88.9(6) . . ?
F11 P2 F12 87.5(5) . . ?
F8 P2 F9 88.7(5) . . ?
F10 P2 F9 91.3(5) . . ?
F7 P2 F9 88.1(5) . . ?
F11 P2 F9 177.8(5) . . ?
F12 P2 F9 91.0(4) . . ?
N1 Os1 N2 79.23(12) . . ?
N1 Os1 N3 96.41(11) . . ?
N2 Os1 N3 99.30(12) . . ?
N1 Os1 N4 97.73(12) . . ?
N2 Os1 N4 175.75(12) . . ?
N3 Os1 N4 78.01(12) . . ?
N1 Os1 N5 88.68(11) . . ?
N2 Os1 N5 84.32(11) . . ?
N3 Os1 N5 174.21(11) . . ?
N4 Os1 N5 98.63(11) . . ?
N1 Os1 O1 173.57(11) . . ?
N2 Os1 O1 94.75(11) . . ?
N3 Os1 O1 86.71(11) . . ?
N4 Os1 O1 88.40(11) . . ?
N5 Os1 O1 88.50(11) . . ?
C1 N1 C5 117.1(3) . . ?
C1 N1 Os1 126.1(2) . . ?
C5 N1 Os1 116.7(2) . . ?
C10 N2 C6 117.5(3) . . ?
C10 N2 Os1 127.0(3) . . ?
C6 N2 Os1 115.4(2) . . ?
C11 N3 C15 118.1(3) . . ?
C11 N3 Os1 125.0(2) . . ?
C15 N3 Os1 116.6(2) . . ?
C20 N4 C16 117.5(3) . . ?
C20 N4 Os1 126.5(2) . . ?
C16 N4 Os1 116.0(2) . . ?
C21 N5 C26 116.8(3) . . ?
C21 N5 Os1 120.1(2) . . ?
C26 N5 Os1 123.0(2) . . ?
N1 C1 C2 123.9(4) . . ?
C1 C2 C3 118.7(4) . . ?
C4 C3 C2 119.1(3) . . ?
C3 C4 C5 119.6(4) . . ?
N1 C5 C4 121.6(3) . . ?
N1 C5 C6 114.0(3) . . ?
C4 C5 C6 124.4(3) . . ?
N2 C6 C7 121.5(4) . . ?
N2 C6 C5 114.2(3) . . ?
C7 C6 C5 124.3(3) . . ?
C8 C7 C6 119.4(4) . . ?
C9 C8 C7 119.4(4) . . ?
C8 C9 C10 119.0(4) . . ?
N2 C10 C9 123.2(4) . . ?
N3 C11 C12 123.0(4) . . ?
C11 C12 C13 118.9(4) . . ?
C14 C13 C12 119.2(3) . . ?
C13 C14 C15 119.3(3) . . ?
N3 C15 C14 121.5(3) . . ?
N3 C15 C16 114.7(3) . . ?
C14 C15 C16 123.8(3) . . ?
N4 C16 C17 121.6(3) . . ?
N4 C16 C15 114.6(3) . . ?
C17 C16 C15 123.8(3) . . ?
C18 C17 C16 120.0(3) . . ?
C17 C18 C19 118.3(3) . . ?
C20 C19 C18 119.6(3) . . ?
N4 C20 C19 123.0(3) . . ?
N5 C21 C22 123.1(4) . . ?
C21 C22 C23 120.1(4) . . ?
C25 C23 C22 116.9(3) . . ?
C25 C23 C24 121.6(4) . . ?
C22 C23 C24 121.4(4) . . ?
C26 C25 C23 120.6(3) . . ?
N5 C26 C25 122.6(3) . . ?
O2 C28 C27 109.7(7) . . ?
O2A C28A C27A 111.2(16) . . ?

loop_
_geom_bond_atom_site_label_1
_geom_bond_atom_site_label_2
_geom_bond_distance
_geom_bond_site_symmetry_2
_geom_bond_publ_flag
P1 F5 1.598(2) . ?
P1 F3 1.601(2) . ?
P1 F1 1.602(2) . ?
P1 F2 1.606(2) . ?
P1 F6 1.608(2) . ?
P1 F4 1.608(2) . ?
C29 C30 1.484(9) . ?
C30 O3 1.420(8) . ?
P2 F8 1.572(8) . ?
P2 F10 1.575(8) . ?
P2 F7 1.587(10) . ?
P2 F11 1.590(8) . ?
P2 F12 1.592(8) . ?
P2 F9 1.607(7) . ?
Os1 N1 2.012(3) . ?
Os1 N2 2.046(3) . ?
Os1 N3 2.053(3) . ?
Os1 N4 2.064(3) . ?
Os1 N5 2.110(3) . ?
Os1 O1 2.130(3) . ?
N1 C1 1.345(5) . ?
N1 C5 1.368(5) . ?
N2 C10 1.344(5) . ?
N2 C6 1.370(5) . ?
N3 C11 1.350(5) . ?
N3 C15 1.358(4) . ?
N4 C20 1.354(4) . ?
N4 C16 1.367(4) . ?
N5 C21 1.346(5) . ?
N5 C26 1.355(5) . ?
C1 C2 1.374(5) . ?
C2 C3 1.380(6) . ?
C3 C4 1.378(6) . ?
C4 C5 1.392(5) . ?
C5 C6 1.469(5) . ?
C6 C7 1.386(5) . ?
C7 C8 1.374(6) . ?
C8 C9 1.373(6) . ?
C9 C10 1.376(5) . ?
C11 C12 1.380(5) . ?
C12 C13 1.385(5) . ?
C13 C14 1.384(5) . ?
C14 C15 1.398(5) . ?
C15 C16 1.454(5) . ?
C16 C17 1.390(5) . ?
C17 C18 1.383(5) . ?
C18 C19 1.388(5) . ?
C19 C20 1.375(5) . ?
C21 C22 1.384(5) . ?
C22 C23 1.386(5) . ?
C23 C25 1.383(5) . ?
C23 C24 1.509(5) . ?
C25 C26 1.379(5) . ?
C27 C28 1.498(10) . ?
C28 O2 1.441(8) . ?
C27A C28A 1.512(16) . ?
C28A O2A 1.451(15) . ?
